data_1542881
loop_
_publ_author_name
'Suchetan, P. A.'
'Suneetha, V.'
'Naveen, S.'
'Lokanath, N. K.'
'Krishna Murthy, P.'

_publ_section_title
;
 4-Bromo-2-hydroxybenzoic acid
;
_journal_coeditor_code HB4022
_journal_issue 3
_journal_name_full IUCrData
_journal_page_first x160325
_journal_paper_doi 10.1107/S2414314616003254
_journal_volume 1
_journal_year 2016
_chemical_formula_iupac 'C7 H5 Br O3'
_chemical_formula_moiety 'C7 H5 Br O3'
_chemical_formula_sum 'C7 H5 Br O3'
_chemical_formula_weight 217.02
_chemical_melting_point 490
_chemical_name_systematic
;
4-Bromo-2-hydroxybenzoic acid
;
_space_group_IT_number 2
_symmetry_cell_setting triclinic
_symmetry_space_group_name_Hall '-P 1'
_symmetry_space_group_name_H-M 'P -1'
_atom_sites_solution_hydrogens geom
_atom_sites_solution_primary direct
_atom_sites_solution_secondary difmap
_audit_creation_method SHELXL-97
_cell_angle_alpha 92.925(3)
_cell_angle_beta 90.620(4)
_cell_angle_gamma 94.710(4)
_cell_formula_units_Z 2
_cell_length_a 3.9283(4)
_cell_length_b 5.9578(6)
_cell_length_c 15.1246(14)
_cell_measurement_reflns_used 112
_cell_measurement_temperature 173(2)
_cell_measurement_theta_max 64.6
_cell_measurement_theta_min 5.9
_cell_volume 352.28(6)
_computing_cell_refinement
;
SAINT-Plus (Bruker, 2009)
;
_computing_data_collection
;
APEX2 (Bruker, 2009)
;
_computing_data_reduction
;
SAINT-Plus  (Bruker, 2009)
;
_computing_molecular_graphics
;
Mercury (Macrae <i>et al.</i>,  2008)
;
_computing_publication_material
;
SHELXL97 (Sheldrick, 2015)
;
_computing_structure_refinement
;
SHELXL97 (Sheldrick, 2015)
;
_computing_structure_solution
;
SHELXS97 (Sheldrick, 2008)
;
_diffrn_ambient_temperature 173(2)
_diffrn_measured_fraction_theta_full 0.976
_diffrn_measured_fraction_theta_max 0.976
_diffrn_measurement_device_type 'Bruker APEXII'
_diffrn_measurement_method 'phi and \f scans'
_diffrn_radiation_monochromator graphite
_diffrn_radiation_source 'fine-focus sealed tube'
_diffrn_radiation_type CuK\a
_diffrn_radiation_wavelength 1.54178
_diffrn_reflns_av_R_equivalents 0.0368
_diffrn_reflns_av_sigmaI/netI 0.0405
_diffrn_reflns_limit_h_max 4
_diffrn_reflns_limit_h_min -4
_diffrn_reflns_limit_k_max 6
_diffrn_reflns_limit_k_min -6
_diffrn_reflns_limit_l_max 17
_diffrn_reflns_limit_l_min -17
_diffrn_reflns_number 3366
_diffrn_reflns_theta_full 64.55
_diffrn_reflns_theta_max 64.55
_diffrn_reflns_theta_min 5.86
_diffrn_standards_decay_% 0.1
_diffrn_standards_interval_count 1
_diffrn_standards_interval_time 2
_diffrn_standards_number 1
_exptl_absorpt_coefficient_mu 7.576
_exptl_absorpt_correction_T_max 0.237
_exptl_absorpt_correction_T_min 0.180
_exptl_absorpt_correction_type multi-scan
_exptl_absorpt_process_details
;
(SADABS; Bruker, 2009)
;
_exptl_crystal_colour Colourless
_exptl_crystal_density_diffrn 2.046
_exptl_crystal_density_method 'not measured'
_exptl_crystal_description Prism
_exptl_crystal_F_000 212
_exptl_crystal_size_max 0.28
_exptl_crystal_size_mid 0.24
_exptl_crystal_size_min 0.19
_refine_diff_density_max 0.701
_refine_diff_density_min -0.596
_refine_ls_extinction_method none
_refine_ls_goodness_of_fit_ref 1.087
_refine_ls_hydrogen_treatment mixed
_refine_ls_matrix_type full
_refine_ls_number_parameters 108
_refine_ls_number_reflns 1149
_refine_ls_number_restraints 2
_refine_ls_restrained_S_all 1.087
_refine_ls_R_factor_all 0.0330
_refine_ls_R_factor_gt 0.0324
_refine_ls_shift/su_max 0.001
_refine_ls_shift/su_mean 0.000
_refine_ls_structure_factor_coef Fsqd
_refine_ls_weighting_details 'calc w=1/[\s^2^(Fo^2^)+(0.0580P)^2^+0.1123P] where P=(Fo^2^+2Fc^2^)/3'
_refine_ls_weighting_scheme calc
_refine_ls_wR_factor_gt 0.0806
_refine_ls_wR_factor_ref 0.0811
_reflns_number_gt 1119
_reflns_number_total 1149
_reflns_threshold_expression I>2\s(I)
_cod_data_source_file hb4022sup1.cif
_cod_data_source_block I
_cod_database_code 1542881

loop_
_symmetry_equiv_pos_as_xyz
'x, y, z'
'-x, -y, -z'

loop_
_atom_site_type_symbol
_atom_site_label
_atom_site_fract_x
_atom_site_fract_y
_atom_site_fract_z
_atom_site_U_iso_or_equiv
_atom_site_adp_type
_atom_site_calc_flag
_atom_site_refinement_flags
_atom_site_occupancy
_atom_site_symmetry_multiplicity
H H1O3 0.330(10) 1.016(6) 0.938(2) 0.029(10) Uiso d D 1 1
H H1O2 -0.148(12) 1.569(7) 0.923(2) 0.036(12) Uiso d D 1 1
Br Br1 0.36435(6) 0.71828(4) 0.566042(18) 0.0210(2) Uani d . 1 1
O O3 0.4036(6) 0.9200(4) 0.90163(15) 0.0242(5) Uani d D 1 1
C C7 0.0619(8) 1.3240(6) 0.8902(2) 0.0182(7) Uani d . 1 1
O O1 0.1583(6) 1.2807(4) 0.96509(16) 0.0230(5) Uani d . 1 1
O O2 -0.1112(5) 1.4975(3) 0.87610(14) 0.0206(4) Uani d D 1 1
C C5 0.0491(7) 1.2401(5) 0.7258(2) 0.0170(6) Uani d . 1 1
H H5 -0.0582 1.3752 0.7181 0.020 Uiso calc R 1 1
C C2 0.3665(7) 0.8453(5) 0.7487(2) 0.0178(6) Uani d . 1 1
H H2 0.4733 0.7098 0.7557 0.021 Uiso calc R 1 1
C C1 0.2746(7) 0.9071(4) 0.66562(19) 0.0163(6) Uani d . 1 1
C C4 0.1362(7) 1.1832(5) 0.8118(2) 0.0156(6) Uani d . 1 1
C C3 0.3011(7) 0.9835(5) 0.8217(2) 0.0166(6) Uani d . 1 1
C C6 0.1153(7) 1.1055(5) 0.6529(2) 0.0162(6) Uani d . 1 1
H H6 0.0548 1.1456 0.5951 0.019 Uiso calc R 1 1

loop_
_atom_site_aniso_label
_atom_site_aniso_U_11
_atom_site_aniso_U_22
_atom_site_aniso_U_33
_atom_site_aniso_U_12
_atom_site_aniso_U_13
_atom_site_aniso_U_23
Br1 0.0278(3) 0.0190(3) 0.0160(3) 0.00474(15) 0.00193(15) -0.00593(15)
O3 0.0340(11) 0.0260(11) 0.0137(11) 0.0098(9) -0.0028(9) 0.0009(9)
C7 0.0187(14) 0.0186(14) 0.0163(16) -0.0040(11) 0.0019(12) -0.0011(12)
O1 0.0326(12) 0.0250(11) 0.0119(12) 0.0067(9) -0.0022(9) -0.0017(8)
O2 0.0320(11) 0.0163(10) 0.0133(10) 0.0051(8) -0.0009(8) -0.0049(8)
C5 0.0194(13) 0.0134(13) 0.0177(15) -0.0015(10) 0.0014(11) -0.0010(11)
C2 0.0178(13) 0.0166(13) 0.0188(15) 0.0004(10) -0.0002(11) -0.0009(11)
C1 0.0184(13) 0.0149(13) 0.0148(14) -0.0017(10) 0.0015(11) -0.0025(11)
C4 0.0171(13) 0.0153(13) 0.0137(14) -0.0016(10) -0.0014(11) -0.0009(11)
C3 0.0165(12) 0.0167(13) 0.0163(14) -0.0006(10) -0.0002(11) 0.0015(11)
C6 0.0225(13) 0.0161(13) 0.0098(13) 0.0008(10) -0.0008(11) -0.0011(11)

loop_
_atom_type_symbol
_atom_type_description
_atom_type_scat_dispersion_real
_atom_type_scat_dispersion_imag
_atom_type_scat_source
C C 0.0181 0.0091 'International Tables Vol C Tables 4.2.6.8 and 6.1.1.4'
H H 0.0000 0.0000 'International Tables Vol C Tables 4.2.6.8 and 6.1.1.4'
O O 0.0492 0.0322 'International Tables Vol C Tables 4.2.6.8 and 6.1.1.4'
Br Br -0.6763 1.2805 'International Tables Vol C Tables 4.2.6.8 and 6.1.1.4'

loop_
_geom_angle_atom_site_label_1
_geom_angle_atom_site_label_2
_geom_angle_atom_site_label_3
_geom_angle
C3 O3 H1O3 104(3)
O1 C7 O2 122.3(3)
O1 C7 C4 121.7(3)
O2 C7 C4 116.0(3)
C7 O2 H1O2 111(3)
C6 C5 C4 121.6(3)
C6 C5 H5 119.2
C4 C5 H5 119.2
C1 C2 C3 119.0(3)
C1 C2 H2 120.5
C3 C2 H2 120.5
C2 C1 C6 122.0(3)
C2 C1 Br1 119.0(2)
C6 C1 Br1 119.0(2)
C5 C4 C3 118.3(3)
C5 C4 C7 122.0(3)
C3 C4 C7 119.7(3)
O3 C3 C2 117.1(2)
O3 C3 C4 122.2(3)
C2 C3 C4 120.7(3)
C5 C6 C1 118.4(3)
C5 C6 H6 120.8
C1 C6 H6 120.8

loop_
_geom_bond_atom_site_label_1
_geom_bond_atom_site_label_2
_geom_bond_distance
Br1 C1 1.887(3)
O3 C3 1.353(4)
O3 H1O3 0.85(2)
C7 O1 1.237(4)
C7 O2 1.308(4)
C7 C4 1.464(5)
O2 H1O2 0.83(2)
C5 C6 1.370(5)
C5 C4 1.406(4)
C5 H5 0.9500
C2 C1 1.380(4)
C2 C3 1.382(5)
C2 H2 0.9500
C1 C6 1.403(4)
C4 C3 1.414(4)
C6 H6 0.9500

loop_
_geom_hbond_atom_site_label_D
_geom_hbond_atom_site_label_H
_geom_hbond_atom_site_label_A
_geom_hbond_site_symmetry_A
_geom_hbond_distance_DH
_geom_hbond_distance_HA
_geom_hbond_distance_DA
_geom_hbond_angle_DHA
O3 H1O3 O1 . 0.84(3) 1.80(4) 2.572(3) 152(3)
O2 H1O2 O1 2_587 0.83(3) 1.88(3) 2.697(3) 170(5)

loop_
_geom_torsion_atom_site_label_1
_geom_torsion_atom_site_label_2
_geom_torsion_atom_site_label_3
_geom_torsion_atom_site_label_4
_geom_torsion
C3 C2 C1 C6 -0.3(4)
C3 C2 C1 Br1 180.0(2)
C6 C5 C4 C3 1.1(4)
C6 C5 C4 C7 -179.0(3)
O1 C7 C4 C5 -175.3(3)
O2 C7 C4 C5 4.6(4)
O1 C7 C4 C3 4.5(5)
O2 C7 C4 C3 -175.6(3)
C1 C2 C3 O3 -178.2(2)
C1 C2 C3 C4 1.3(4)
C5 C4 C3 O3 177.8(2)
C7 C4 C3 O3 -2.1(4)
C5 C4 C3 C2 -1.6(4)
C7 C4 C3 C2 178.5(3)
C4 C5 C6 C1 -0.2(4)
C2 C1 C6 C5 -0.3(4)
Br1 C1 C6 C5 179.5(2)

_cod_database_fobs_code 1542881
